data_7034746
loop_
_publ_author_name
'Balasanthiran, Vagulejan'
'Chisholm, Malcolm H.'
'Durr, Christopher B.'

_publ_section_title
;
 Bismuth-lithium bonding in the ion pairs: LiBiL2, where L = a porphyrin
 or a salen ligand.
;
_journal_issue 17
_journal_name_full 'Dalton transactions (Cambridge, England : 2003)'
_journal_page_first 8205
_journal_page_last 8213
_journal_paper_doi 10.1039/c5dt00256g
_journal_volume 44
_journal_year 2015
_chemical_formula_sum 'C73 H94 Bi Cl2 Li N4 O4'
_chemical_formula_weight 1378.34
_chemical_name_systematic
;
 ?
;
_chemical_properties_physical 'Air-sensitive, Moisture-sensitive'
_space_group_IT_number 2
_symmetry_cell_setting triclinic
_symmetry_Int_Tables_number 2
_symmetry_space_group_name_Hall '-P 1'
_symmetry_space_group_name_H-M 'P -1'
_atom_sites_solution_hydrogens geom
_audit_conform_dict_location ftp://ftp.iucr.org/pub/cif_core.dic
_audit_conform_dict_name cif_core.dic
_audit_conform_dict_version 2.4.3
_audit_creation_date 2014-12-02T13:02:20-00:00
_audit_creation_method 'WinGX routine CIF_UPDATE'
_audit_update_record
;
2015-01-16 deposited with the CCDC.
2015-03-19 downloaded from the CCDC.
;
_cell_angle_alpha 108.2250(10)
_cell_angle_beta 105.1500(10)
_cell_angle_gamma 101.1660(10)
_cell_formula_units_Z 2
_cell_length_a 14.3587(2)
_cell_length_b 14.81930(10)
_cell_length_c 19.3492(3)
_cell_measurement_reflns_used 16460
_cell_measurement_temperature 150(2)
_cell_measurement_theta_max 27.48
_cell_measurement_theta_min 1.02
_cell_measurement_wavelength 0.71073
_cell_volume 3600.47(9)
_computing_cell_refinement 'HKL Scalepack (Otwinowski & Minor 1997)'
_computing_data_collection 'Collect (Bruker AXS BV, 1997-2004)'
_computing_data_reduction 'HKL Denzo and Scalepack (Otwinowski & Minor 1997)'
_computing_molecular_graphics 'Ortep for Windows (Farrugia, 2012)'
_computing_publication_material 'WinGX publication routines (Farrugia, 2012)'
_computing_structure_refinement 'SHELXL-2014 (Sheldrick, 2014)'
_diffrn_ambient_temperature 150(2)
_diffrn_detector 'CCD plate'
_diffrn_detector_area_resol_mean 9
_diffrn_measured_fraction_theta_full 1
_diffrn_measured_fraction_theta_max 0.999
_diffrn_measurement_device '95mm CCD camera on \k-goniostat'
_diffrn_measurement_device_type KappaCCD
_diffrn_measurement_method 'CCD rotation images, thick slices'
_diffrn_orient_matrix_UB_11 0.042963
_diffrn_orient_matrix_UB_12 -0.019715
_diffrn_orient_matrix_UB_13 -0.031796
_diffrn_orient_matrix_UB_21 0.056617
_diffrn_orient_matrix_UB_22 0.061693
_diffrn_orient_matrix_UB_23 0.036023
_diffrn_orient_matrix_UB_31 0.02593
_diffrn_orient_matrix_UB_32 -0.036764
_diffrn_orient_matrix_UB_33 0.032455
_diffrn_radiation_monochromator 'horizonally mounted graphite crystal'
_diffrn_radiation_probe x-ray
_diffrn_radiation_type MoK\a
_diffrn_radiation_wavelength 0.71073
_diffrn_reflns_av_R_equivalents 0.051
_diffrn_reflns_Laue_measured_fraction_full 1
_diffrn_reflns_Laue_measured_fraction_max 0.999
_diffrn_reflns_limit_h_max 18
_diffrn_reflns_limit_h_min -18
_diffrn_reflns_limit_k_max 18
_diffrn_reflns_limit_k_min -19
_diffrn_reflns_limit_l_max 25
_diffrn_reflns_limit_l_min -25
_diffrn_reflns_number 32414
_diffrn_reflns_point_group_measured_fraction_full 1
_diffrn_reflns_point_group_measured_fraction_max 0.999
_diffrn_reflns_theta_full 25.242
_diffrn_reflns_theta_max 27.471
_diffrn_reflns_theta_min 1.181
_diffrn_source 'Enraf Nonius FR590'
_exptl_absorpt_coefficient_mu 2.57
_exptl_absorpt_correction_T_max 0.554
_exptl_absorpt_correction_T_min 0.422
_exptl_absorpt_correction_type multi-scan
_exptl_absorpt_process_details 'HKL Scalepack (Otwinowski & Minor, 1997)'
_exptl_crystal_colour red
_exptl_crystal_density_diffrn 1.271
_exptl_crystal_density_method 'not measured'
_exptl_crystal_description block
_exptl_crystal_F_000 1424
_exptl_crystal_size_max 0.35
_exptl_crystal_size_mid 0.27
_exptl_crystal_size_min 0.23
_platon_squeeze_details
;
 A net of residual "Q" peaks remained in the difference map after the
 final refinement that could not be adequately modeled as solvent. The PLATON 
 squeeze program was utilized to remove the residual electron density. The program
 removed 136 electrons from the solvent accessible void which correlates 
 to highly disordered CH2Cl2 molecules which was a solvent used in crystalization.
;
_refine_diff_density_max 1.463
_refine_diff_density_min -1.26
_refine_diff_density_rms 0.202
_refine_ls_extinction_method none
_refine_ls_goodness_of_fit_ref 1.148
_refine_ls_hydrogen_treatment constr
_refine_ls_matrix_type full
_refine_ls_number_constraints 0
_refine_ls_number_parameters 800
_refine_ls_number_reflns 16482
_refine_ls_number_restraints 6
_refine_ls_restrained_S_all 1.168
_refine_ls_R_factor_all 0.0496
_refine_ls_R_factor_gt 0.0345
_refine_ls_shift/su_max 0.003
_refine_ls_shift/su_mean 0
_refine_ls_structure_factor_coef Fsqd
_refine_ls_weighting_details 'w=1/[\s^2^(Fo^2^)+(0.0601P)^2^] where P=(Fo^2^+2Fc^2^)/3'
_refine_ls_weighting_scheme calc
_refine_ls_wR_factor_gt 0.0857
_refine_ls_wR_factor_ref 0.1064
_reflns_number_gt 13874
_reflns_number_total 16482
_reflns_threshold_expression 'I > 2\s(I)'
_cod_data_source_file c5dt00256g2.cif
_cod_data_source_block CBD082
_cod_depositor_comments 'Adding full bibliography for 7034745--7034747.cif.'
_cod_original_cell_volume 3600.47(8)
_cod_database_code 7034746

loop_
_symmetry_equiv_pos_as_xyz
'x, y, z'
'-x, -y, -z'

loop_
_atom_site_label
_atom_site_type_symbol
_atom_site_fract_x
_atom_site_fract_y
_atom_site_fract_z
_atom_site_U_iso_or_equiv
_atom_site_adp_type
_atom_site_occupancy
_atom_site_calc_flag
_atom_site_disorder_assembly
_atom_site_disorder_group
C1 C 0.7648(3) 0.7118(3) 0.7719(2) 0.0227(8) Uani 1 d . .
C2 C 0.7907(3) 0.7937(3) 0.8442(2) 0.0239(8) Uani 1 d . .
C3 C 0.7840(3) 0.7727(3) 0.9079(2) 0.0281(9) Uani 1 d . .
H3 H 0.8012 0.8275 0.9554 0.034 Uiso 1 calc . .
C4 C 0.7535(3) 0.6763(3) 0.9078(2) 0.0312(9) Uani 1 d . .
C5 C 0.7237(3) 0.5990(3) 0.8375(2) 0.0296(9) Uani 1 d . .
H5 H 0.702 0.5327 0.8346 0.036 Uiso 1 calc . .
C6 C 0.7241(3) 0.6144(3) 0.7693(2) 0.0249(8) Uani 1 d . .
C7 C 0.6762(3) 0.5268(3) 0.6974(2) 0.0257(8) Uani 1 d . .
H7 H 0.6626 0.4636 0.7012 0.031 Uiso 1 calc . .
C8 C 0.5941(3) 0.4400(3) 0.5629(2) 0.0241(8) Uani 1 d . .
C9 C 0.5877(3) 0.4474(3) 0.4910(2) 0.0229(8) Uani 1 d . .
C10 C 0.6556(3) 0.5517(3) 0.4349(2) 0.0248(8) Uani 1 d . .
H10 H 0.6255 0.4954 0.3873 0.03 Uiso 1 calc . .
C11 C 0.7111(3) 0.6428(3) 0.4328(2) 0.0240(8) Uani 1 d . .
C12 C 0.7068(3) 0.6410(3) 0.3587(2) 0.0324(10) Uani 1 d . .
H12 H 0.6698 0.5812 0.3146 0.039 Uiso 1 calc . .
C13 C 0.7544(4) 0.7229(3) 0.3483(3) 0.0434(12) Uani 1 d . .
C14 C 0.8018(4) 0.8112(3) 0.4142(3) 0.0376(11) Uani 1 d . .
H14 H 0.8318 0.8693 0.4073 0.045 Uiso 1 calc . .
C15 C 0.8079(3) 0.8197(3) 0.4891(2) 0.0268(9) Uani 1 d . .
C16 C 0.7695(3) 0.7307(3) 0.5001(2) 0.0210(8) Uani 1 d . .
C17 C 0.8518(3) 0.9224(3) 0.5569(2) 0.0280(9) Uani 1 d . .
C18 C 0.7754(4) 0.9379(3) 0.5988(3) 0.0376(11) Uani 1 d . .
H18A H 0.756 0.881 0.613 0.056 Uiso 1 calc . .
H18B H 0.7152 0.9435 0.5643 0.056 Uiso 1 calc . .
H18C H 0.8062 0.999 0.6456 0.056 Uiso 1 calc . .
C19 C 0.9524(4) 0.9321(3) 0.6142(3) 0.0446(12) Uani 1 d . .
H19A H 0.9801 0.9996 0.6544 0.067 Uiso 1 calc . .
H19B H 1 0.9193 0.5868 0.067 Uiso 1 calc . .
H19C H 0.942 0.8836 0.6383 0.067 Uiso 1 calc . .
C20 C 0.8695(4) 1.0084(3) 0.5285(3) 0.0356(10) Uani 1 d . .
H20A H 0.8905 1.0722 0.5725 0.053 Uiso 1 calc . .
H20B H 0.8066 1.0024 0.4896 0.053 Uiso 1 calc . .
H20C H 0.9225 1.0053 0.5054 0.053 Uiso 1 calc . .
C21 C 0.8233(3) 0.9023(3) 0.8503(2) 0.0279(9) Uani 1 d . .
C22 C 0.8385(4) 0.9783(3) 0.9307(3) 0.0415(11) Uani 1 d . .
H22A H 0.8927 0.9719 0.9702 0.062 Uiso 1 calc . .
H22B H 0.7756 0.9656 0.9419 0.062 Uiso 1 calc . .
H22C H 0.857 1.0459 0.9313 0.062 Uiso 1 calc . .
C23 C 0.7416(3) 0.9198(3) 0.7915(3) 0.0347(10) Uani 1 d . .
H23A H 0.7648 0.9877 0.7937 0.052 Uiso 1 calc . .
H23B H 0.6793 0.9111 0.804 0.052 Uiso 1 calc . .
H23C H 0.7282 0.8719 0.7393 0.052 Uiso 1 calc . .
C24 C 0.7527(4) 0.6626(3) 0.9830(2) 0.0381(11) Uani 1 d . .
C25 C 0.6722(4) 0.7030(4) 1.0081(3) 0.0474(13) Uani 1 d . .
H25A H 0.6855 0.7729 1.0142 0.071 Uiso 1 calc . .
H25B H 0.6736 0.6979 1.0576 0.071 Uiso 1 calc . .
H25C H 0.6054 0.6641 0.9687 0.071 Uiso 1 calc . .
C26 C 0.7322(6) 0.5520(4) 0.9719(3) 0.0671(18) Uani 1 d . .
H26A H 0.7318 0.5453 1.0206 0.101 Uiso 1 calc . .
H26B H 0.7854 0.5273 0.9567 0.101 Uiso 1 calc . .
H26C H 0.6664 0.5131 0.9312 0.101 Uiso 1 calc . .
C27 C 0.8560(4) 0.7185(4) 1.0470(3) 0.0546(15) Uani 1 d . .
H27A H 0.8723 0.7895 1.0563 0.082 Uiso 1 calc . .
H27B H 0.9079 0.6921 1.031 0.082 Uiso 1 calc . .
H27C H 0.8541 0.7095 1.0948 0.082 Uiso 1 calc . .
C28 C 1.0486(3) 0.6127(3) 0.8828(2) 0.0277(9) Uani 1 d . .
C29 C 1.0242(4) 0.7116(3) 0.9030(2) 0.0341(10) Uani 1 d . .
H29A H 1.0206 0.7346 0.8604 0.051 Uiso 1 calc . .
H29B H 1.0774 0.7613 0.9504 0.051 Uiso 1 calc . .
H29C H 0.9591 0.7024 0.9112 0.051 Uiso 1 calc . .
C30 C 1.0606(4) 0.5836(4) 0.9536(2) 0.0427(12) Uani 1 d . .
H30A H 0.9971 0.5756 0.9644 0.064 Uiso 1 calc . .
H30B H 1.115 0.636 0.9988 0.064 Uiso 1 calc . .
H30C H 1.0773 0.5208 0.9429 0.064 Uiso 1 calc . .
C31 C 1.1499(3) 0.6259(3) 0.8692(2) 0.0331(10) Uani 1 d . .
H31A H 1.1677 0.5637 0.8606 0.05 Uiso 1 calc . .
H31B H 1.2026 0.6795 0.9147 0.05 Uiso 1 calc . .
H31C H 1.1442 0.6429 0.8235 0.05 Uiso 1 calc . .
C32 C 0.9657(3) 0.5321(3) 0.8095(2) 0.0235(8) Uani 1 d . .
C33 C 0.9143(3) 0.4435(3) 0.8098(2) 0.0273(9) Uani 1 d . .
H33 H 0.9279 0.4359 0.858 0.033 Uiso 1 calc . .
C34 C 0.8425(3) 0.3625(3) 0.7431(2) 0.0289(9) Uani 1 d . .
C35 C 0.8249(3) 0.3751(3) 0.6745(2) 0.0259(8) Uani 1 d . .
H35 H 0.7798 0.3215 0.6284 0.031 Uiso 1 calc . .
C36 C 0.8712(3) 0.4649(3) 0.6696(2) 0.0223(8) Uani 1 d . .
C37 C 0.9409(3) 0.5460(3) 0.7376(2) 0.0221(8) Uani 1 d . .
C38 C 0.9231(3) 0.9252(3) 0.8361(3) 0.0382(11) Uani 1 d . .
H38A H 0.9733 0.9077 0.8705 0.057 Uiso 1 calc . .
H38B H 0.9471 0.9964 0.8467 0.057 Uiso 1 calc . .
H38C H 0.913 0.8863 0.782 0.057 Uiso 1 calc . .
C39 C 0.7902(4) 0.2676(3) 0.7513(3) 0.0371(11) Uani 1 d . .
C41 C 0.8691(4) 0.2271(4) 0.7905(3) 0.0594(16) Uani 1 d . .
H41A H 0.9132 0.2133 0.7601 0.089 Uiso 1 calc . .
H41B H 0.8352 0.1655 0.7941 0.089 Uiso 1 calc . .
H41C H 0.9098 0.2765 0.8427 0.089 Uiso 1 calc . .
C42 C 0.7236(5) 0.2915(4) 0.8001(3) 0.0581(15) Uani 1 d . .
H42A H 0.7654 0.3418 0.8516 0.087 Uiso 1 calc . .
H42B H 0.69 0.2309 0.8051 0.087 Uiso 1 calc . .
H42C H 0.6724 0.3172 0.7748 0.087 Uiso 1 calc . .
C43 C 0.8529(3) 0.4639(3) 0.5935(2) 0.0231(8) Uani 1 d . .
H43 H 0.8178 0.4009 0.5523 0.028 Uiso 1 calc . .
C44 C 0.8717(3) 0.5225(3) 0.4953(2) 0.0218(8) Uani 1 d . .
C45 C 0.8128(3) 0.4360(3) 0.4312(2) 0.0279(9) Uani 1 d . .
H45 H 0.7706 0.3834 0.4374 0.034 Uiso 1 calc . .
C46 C 0.9323(3) 0.6002(3) 0.4854(2) 0.0213(8) Uani 1 d . .
C47 C 0.9314(3) 0.5909(3) 0.4113(2) 0.0273(9) Uani 1 d . .
H47 H 0.9702 0.6445 0.4039 0.033 Uiso 1 calc . .
C48 C 1.0799(3) 0.7368(3) 0.5555(2) 0.0240(8) Uani 1 d . .
H48 H 1.0901 0.719 0.5071 0.029 Uiso 1 calc . .
C49 C 1.1597(3) 0.8156(3) 0.6178(2) 0.0231(8) Uani 1 d . .
C50 C 1.1647(3) 0.8477(3) 0.6964(2) 0.0238(8) Uani 1 d . .
C51 C 1.2541(3) 0.9218(3) 0.7546(2) 0.0248(8) Uani 1 d . .
C52 C 1.3300(3) 0.9605(3) 0.7313(2) 0.0268(9) Uani 1 d . .
H52 H 1.3884 1.0108 0.7702 0.032 Uiso 1 calc . .
C53 C 1.3271(3) 0.9305(3) 0.6531(2) 0.0269(9) Uani 1 d . .
C54 C 1.2427(3) 0.8592(3) 0.5989(2) 0.0260(9) Uani 1 d . .
H54 H 1.2384 0.8372 0.5462 0.031 Uiso 1 calc . .
C55 C 1.2636(3) 0.9573(3) 0.8406(2) 0.0310(9) Uani 1 d . .
C56 C 1.1815(4) 1.0060(3) 0.8528(3) 0.0406(11) Uani 1 d . .
H56A H 1.1944 1.0682 0.8442 0.061 Uiso 1 calc . .
H56B H 1.1823 1.0202 0.906 0.061 Uiso 1 calc . .
H56C H 1.1153 0.9607 0.8162 0.061 Uiso 1 calc . .
C57 C 1.2540(4) 0.8682(3) 0.8667(3) 0.0437(12) Uani 1 d . .
H57A H 1.2584 0.8913 0.9211 0.065 Uiso 1 calc . .
H57B H 1.3089 0.8394 0.8611 0.065 Uiso 1 calc . .
H57C H 1.1887 0.8176 0.8344 0.065 Uiso 1 calc . .
C58 C 1.3671(4) 1.0342(4) 0.8942(3) 0.0438(12) Uani 1 d . .
H58A H 1.3763 1.0924 0.88 0.066 Uiso 1 calc . .
H58B H 1.4211 1.0041 0.8887 0.066 Uiso 1 calc . .
H58C H 1.3696 1.055 0.9482 0.066 Uiso 1 calc . .
C59 C 1.4186(3) 0.9773(3) 0.6349(3) 0.0330(10) Uani 1 d . .
C60 C 1.4326(4) 1.0894(3) 0.6543(3) 0.0434(12) Uani 1 d . .
H60A H 1.491 1.1182 0.6424 0.065 Uiso 1 calc . .
H60B H 1.444 1.1231 0.7095 0.065 Uiso 1 calc . .
H60C H 1.3717 1.0981 0.6232 0.065 Uiso 1 calc . .
C61 C 1.4056(4) 0.9273(4) 0.5498(3) 0.0403(11) Uani 1 d . .
H61A H 1.3997 0.8566 0.5373 0.06 Uiso 1 calc . .
H61B H 1.4644 0.9593 0.54 0.06 Uiso 1 calc . .
H61C H 1.3443 0.9338 0.5174 0.06 Uiso 1 calc . .
C62 C 0.5399(3) 0.3527(3) 0.5646(3) 0.0298(9) Uani 1 d . .
H62 H 0.5453 0.3473 0.6131 0.036 Uiso 1 calc . .
C63 C 0.7623(6) 0.7191(4) 0.2697(3) 0.084(3) Uani 1 d . .
C64 C 0.4783(3) 0.2736(3) 0.4968(3) 0.0351(10) Uani 1 d . .
H64 H 0.4413 0.2143 0.4985 0.042 Uiso 1 calc . .
C65 C 0.4708(3) 0.2814(3) 0.4265(3) 0.0367(11) Uani 1 d . .
H65 H 0.4278 0.2274 0.3798 0.044 Uiso 1 calc . .
C66 C 0.5251(3) 0.3669(3) 0.4232(2) 0.0305(9) Uani 1 d . .
H66 H 0.5198 0.3708 0.3743 0.037 Uiso 1 calc . .
C67 C 0.7311(7) 0.6246(4) 0.2113(3) 0.105(3) Uani 1 d . .
H67A H 0.6573 0.5977 0.1935 0.158 Uiso 1 calc . .
H67B H 0.7622 0.5806 0.2315 0.158 Uiso 1 calc . .
H67C H 0.7519 0.6292 0.1678 0.158 Uiso 1 calc . .
C68 C 0.7526(5) 0.8063(4) 0.2538(3) 0.0642(17) Uani 1 d . .
H68A H 0.7556 0.7972 0.2021 0.096 Uiso 1 calc . .
H68B H 0.808 0.8647 0.2927 0.096 Uiso 1 calc . .
H68C H 0.6877 0.8163 0.2558 0.096 Uiso 1 calc . .
C69 C 0.8874(6) 0.7380(7) 0.2798(5) 0.127(4) Uani 1 d . .
H69A H 0.9107 0.6868 0.2949 0.19 Uiso 1 calc . .
H69B H 0.9272 0.8039 0.3198 0.19 Uiso 1 calc . .
H69C H 0.8959 0.7341 0.2304 0.19 Uiso 1 calc . .
C70 C 0.8155(3) 0.4265(3) 0.3581(2) 0.0312(9) Uani 1 d . .
H70 H 0.7769 0.3665 0.3146 0.037 Uiso 1 calc . .
C71 C 0.8740(3) 0.5037(3) 0.3485(2) 0.0319(10) Uani 1 d . .
H71 H 0.875 0.4969 0.2983 0.038 Uiso 1 calc . .
C72 C 0.7232(4) 0.1868(3) 0.6715(3) 0.0428(12) Uani 1 d . .
H72A H 0.6678 0.2094 0.648 0.064 Uiso 1 calc . .
H72B H 0.6951 0.1252 0.6777 0.064 Uiso 1 calc . .
H72C H 0.7638 0.1743 0.638 0.064 Uiso 1 calc . .
C73 C 1.5149(3) 0.9657(4) 0.6855(3) 0.0409(11) Uani 1 d . .
H73A H 1.504 0.8957 0.6787 0.061 Uiso 1 calc . .
H73B H 1.5298 1.0066 0.7401 0.061 Uiso 1 calc . .
H73C H 1.572 0.9875 0.6696 0.061 Uiso 1 calc . .
Bi1 Bi 0.93050(2) 0.70839(2) 0.65906(2) 0.01960(5) Uani 1 d . .
Li1 Li 0.6936(5) 0.6503(5) 0.6027(4) 0.0248(14) Uani 1 d . .
N1 N 0.8782(2) 0.5385(2) 0.57292(17) 0.0215(7) Uani 1 d . .
N2 N 0.9951(2) 0.6850(2) 0.55433(17) 0.0214(7) Uani 1 d . .
N3 N 0.6509(2) 0.5286(2) 0.62935(18) 0.0230(7) Uani 1 d . .
N4 N 0.6434(2) 0.5403(2) 0.49531(17) 0.0209(7) Uani 1 d . .
O1 O 0.7777(2) 0.72489(19) 0.71063(14) 0.0241(6) Uani 1 d . .
O2 O 0.78600(19) 0.72941(18) 0.57010(14) 0.0220(5) Uani 1 d . .
O3 O 0.9869(2) 0.63038(18) 0.73486(15) 0.0253(6) Uani 1 d . .
O4 O 1.0903(2) 0.80860(19) 0.71583(15) 0.0284(6) Uani 1 d . .
Cl2A Cl 0.42852(18) 0.62585(16) 0.81729(15) 0.1295(10) Uani 1 d . .
C1A C 0.5209(5) 0.7253(5) 0.8190(4) 0.0754(19) Uani 0.568(4) d A 1
H1A1 H 0.5616 0.7712 0.8731 0.09 Uiso 0.568(4) calc A 1
H1A2 H 0.5669 0.6998 0.7931 0.09 Uiso 0.568(4) calc A 1
Cl1C Cl 0.4587(2) 0.7828(2) 0.77257(17) 0.0633(9) Uani 0.568(4) d A 1
C1B C 0.5209(5) 0.7253(5) 0.8190(4) 0.0754(19) Uani 0.432(4) d A 2
H1B1 H 0.5062 0.7226 0.7654 0.09 Uiso 0.432(4) calc A 2
H1B2 H 0.5874 0.7135 0.8349 0.09 Uiso 0.432(4) calc A 2
Cl1A Cl 0.5331(3) 0.8487(3) 0.8802(2) 0.0697(13) Uani 0.432(4) d A 2

loop_
_atom_site_aniso_label
_atom_site_aniso_U_11
_atom_site_aniso_U_22
_atom_site_aniso_U_33
_atom_site_aniso_U_23
_atom_site_aniso_U_13
_atom_site_aniso_U_12
C1 0.023(2) 0.032(2) 0.0178(19) 0.0113(16) 0.0099(16) 0.0104(17)
C2 0.023(2) 0.032(2) 0.0191(19) 0.0093(16) 0.0091(16) 0.0103(17)
C3 0.034(2) 0.036(2) 0.0184(19) 0.0098(17) 0.0115(17) 0.0160(18)
C4 0.041(3) 0.043(2) 0.021(2) 0.0164(18) 0.0182(19) 0.021(2)
C5 0.040(2) 0.035(2) 0.027(2) 0.0179(18) 0.0191(19) 0.0178(19)
C6 0.030(2) 0.030(2) 0.023(2) 0.0128(16) 0.0153(17) 0.0130(17)
C7 0.033(2) 0.026(2) 0.027(2) 0.0141(17) 0.0166(18) 0.0136(17)
C8 0.024(2) 0.0249(19) 0.026(2) 0.0091(16) 0.0094(17) 0.0127(16)
C9 0.020(2) 0.0232(19) 0.024(2) 0.0053(16) 0.0082(16) 0.0111(16)
C10 0.026(2) 0.030(2) 0.0162(19) 0.0038(16) 0.0054(16) 0.0154(17)
C11 0.027(2) 0.031(2) 0.022(2) 0.0133(16) 0.0125(17) 0.0169(17)
C12 0.050(3) 0.039(2) 0.017(2) 0.0130(17) 0.0126(19) 0.027(2)
C13 0.084(4) 0.044(3) 0.028(2) 0.025(2) 0.034(3) 0.039(3)
C14 0.069(3) 0.034(2) 0.034(2) 0.025(2) 0.032(2) 0.028(2)
C15 0.037(2) 0.033(2) 0.025(2) 0.0175(17) 0.0180(18) 0.0217(19)
C16 0.025(2) 0.030(2) 0.0175(18) 0.0126(16) 0.0121(16) 0.0166(16)
C17 0.035(2) 0.028(2) 0.031(2) 0.0188(18) 0.0157(19) 0.0128(18)
C18 0.055(3) 0.027(2) 0.040(3) 0.0117(19) 0.031(2) 0.013(2)
C19 0.043(3) 0.030(2) 0.051(3) 0.018(2) 0.000(2) 0.007(2)
C20 0.047(3) 0.032(2) 0.041(3) 0.023(2) 0.021(2) 0.018(2)
C21 0.031(2) 0.027(2) 0.020(2) 0.0056(16) 0.0095(17) 0.0041(17)
C22 0.055(3) 0.039(3) 0.027(2) 0.0046(19) 0.018(2) 0.014(2)
C23 0.041(3) 0.030(2) 0.032(2) 0.0125(19) 0.011(2) 0.012(2)
C24 0.055(3) 0.048(3) 0.025(2) 0.022(2) 0.020(2) 0.022(2)
C25 0.061(3) 0.065(3) 0.031(3) 0.023(2) 0.030(2) 0.022(3)
C26 0.129(6) 0.065(4) 0.038(3) 0.038(3) 0.046(3) 0.042(4)
C27 0.060(4) 0.090(4) 0.031(3) 0.034(3) 0.019(3) 0.036(3)
C28 0.034(2) 0.028(2) 0.023(2) 0.0127(17) 0.0073(18) 0.0113(18)
C29 0.043(3) 0.031(2) 0.027(2) 0.0097(18) 0.011(2) 0.014(2)
C30 0.056(3) 0.045(3) 0.023(2) 0.019(2) 0.005(2) 0.009(2)
C31 0.031(2) 0.033(2) 0.030(2) 0.0112(19) 0.0038(19) 0.0092(19)
C32 0.027(2) 0.026(2) 0.025(2) 0.0135(16) 0.0121(17) 0.0129(17)
C33 0.036(2) 0.029(2) 0.028(2) 0.0182(17) 0.0153(18) 0.0148(18)
C34 0.033(2) 0.024(2) 0.035(2) 0.0153(18) 0.0156(19) 0.0087(17)
C35 0.027(2) 0.0215(19) 0.029(2) 0.0087(16) 0.0107(17) 0.0079(16)
C36 0.024(2) 0.0236(19) 0.024(2) 0.0116(16) 0.0093(16) 0.0116(16)
C37 0.025(2) 0.0254(19) 0.025(2) 0.0140(16) 0.0121(16) 0.0140(16)
C38 0.035(3) 0.034(2) 0.037(3) 0.006(2) 0.015(2) 0.002(2)
C39 0.042(3) 0.029(2) 0.046(3) 0.022(2) 0.018(2) 0.007(2)
C41 0.066(4) 0.042(3) 0.071(4) 0.040(3) 0.007(3) 0.010(3)
C42 0.078(4) 0.042(3) 0.068(4) 0.026(3) 0.050(3) 0.006(3)
C43 0.021(2) 0.0237(19) 0.024(2) 0.0062(16) 0.0075(16) 0.0094(16)
C44 0.022(2) 0.0248(19) 0.0196(19) 0.0078(15) 0.0059(16) 0.0132(16)
C45 0.032(2) 0.027(2) 0.024(2) 0.0075(17) 0.0074(18) 0.0129(17)
C46 0.023(2) 0.029(2) 0.0184(18) 0.0097(15) 0.0108(16) 0.0166(16)
C47 0.030(2) 0.039(2) 0.022(2) 0.0151(18) 0.0136(17) 0.0193(18)
C48 0.029(2) 0.031(2) 0.0203(19) 0.0149(16) 0.0121(17) 0.0143(17)
C49 0.028(2) 0.0231(19) 0.025(2) 0.0122(16) 0.0132(17) 0.0118(16)
C50 0.031(2) 0.0233(19) 0.027(2) 0.0148(16) 0.0163(17) 0.0125(16)
C51 0.030(2) 0.0219(19) 0.026(2) 0.0104(16) 0.0108(17) 0.0106(16)
C52 0.025(2) 0.026(2) 0.029(2) 0.0102(17) 0.0103(18) 0.0080(17)
C53 0.028(2) 0.028(2) 0.035(2) 0.0172(18) 0.0169(19) 0.0135(17)
C54 0.033(2) 0.028(2) 0.027(2) 0.0149(17) 0.0175(18) 0.0138(18)
C55 0.032(2) 0.029(2) 0.027(2) 0.0093(18) 0.0097(18) 0.0006(18)
C56 0.047(3) 0.038(3) 0.034(3) 0.009(2) 0.023(2) 0.005(2)
C57 0.052(3) 0.046(3) 0.030(2) 0.021(2) 0.009(2) 0.004(2)
C58 0.044(3) 0.046(3) 0.025(2) 0.006(2) 0.008(2) -0.001(2)
C59 0.031(2) 0.034(2) 0.043(3) 0.019(2) 0.020(2) 0.0127(19)
C60 0.040(3) 0.036(2) 0.064(3) 0.024(2) 0.028(3) 0.011(2)
C61 0.039(3) 0.053(3) 0.046(3) 0.026(2) 0.028(2) 0.019(2)
C62 0.028(2) 0.027(2) 0.039(2) 0.0150(18) 0.0137(19) 0.0127(18)
C63 0.206(9) 0.051(3) 0.036(3) 0.032(3) 0.068(4) 0.063(4)
C64 0.030(2) 0.020(2) 0.052(3) 0.0111(19) 0.013(2) 0.0072(17)
C65 0.030(2) 0.026(2) 0.041(3) -0.0005(19) 0.007(2) 0.0097(18)
C66 0.029(2) 0.029(2) 0.028(2) 0.0028(17) 0.0101(18) 0.0100(18)
C67 0.232(10) 0.058(4) 0.041(3) 0.025(3) 0.074(5) 0.029(5)
C68 0.121(5) 0.062(3) 0.034(3) 0.034(3) 0.038(3) 0.038(4)
C69 0.123(8) 0.208(11) 0.104(7) 0.089(7) 0.079(6) 0.064(8)
C70 0.035(2) 0.031(2) 0.019(2) 0.0013(17) 0.0034(18) 0.0144(19)
C71 0.037(2) 0.046(3) 0.019(2) 0.0103(18) 0.0142(18) 0.023(2)
C72 0.049(3) 0.025(2) 0.051(3) 0.015(2) 0.019(2) 0.000(2)
C73 0.028(2) 0.054(3) 0.051(3) 0.023(2) 0.023(2) 0.017(2)
Bi1 0.02542(9) 0.02073(8) 0.01724(8) 0.00929(6) 0.01035(6) 0.00939(6)
Li1 0.030(4) 0.027(3) 0.020(3) 0.011(3) 0.012(3) 0.008(3)
N1 0.0238(17) 0.0242(16) 0.0188(16) 0.0093(13) 0.0083(13) 0.0093(13)
N2 0.0241(17) 0.0278(16) 0.0163(15) 0.0091(13) 0.0098(13) 0.0113(14)
N3 0.0250(17) 0.0255(16) 0.0214(17) 0.0091(13) 0.0110(14) 0.0097(14)
N4 0.0231(17) 0.0240(16) 0.0190(16) 0.0081(13) 0.0094(13) 0.0116(13)
O1 0.0303(15) 0.0267(14) 0.0171(13) 0.0096(11) 0.0112(11) 0.0063(12)
O2 0.0268(14) 0.0264(13) 0.0155(13) 0.0100(11) 0.0090(11) 0.0080(11)
O3 0.0294(15) 0.0240(13) 0.0234(14) 0.0127(11) 0.0071(12) 0.0068(11)
O4 0.0303(16) 0.0302(15) 0.0224(14) 0.0081(12) 0.0135(12) 0.0016(12)
Cl2A 0.0939(16) 0.0885(14) 0.134(2) 0.0313(14) -0.0195(14) -0.0286(12)
C1A 0.061(4) 0.080(4) 0.073(4) 0.020(4) 0.014(3) 0.021(3)
Cl1C 0.0571(16) 0.0699(17) 0.085(2) 0.0486(15) 0.0307(14) 0.0264(13)
C1B 0.061(4) 0.080(4) 0.073(4) 0.020(4) 0.014(3) 0.021(3)
Cl1A 0.072(3) 0.059(2) 0.076(3) 0.0100(18) 0.039(2) 0.0229(18)

loop_
_atom_type_symbol
_atom_type_description
_atom_type_scat_dispersion_real
_atom_type_scat_dispersion_imag
_atom_type_scat_source
C C 0.0033 0.0016 'International Tables Vol C Tables 4.2.6.8 and 6.1.1.4'
H H 0 0 'International Tables Vol C Tables 4.2.6.8 and 6.1.1.4'
Bi Bi -4.1077 10.2566 'International Tables Vol C Tables 4.2.6.8 and 6.1.1.4'
Li Li -0.0003 0.0001 'International Tables Vol C Tables 4.2.6.8 and 6.1.1.4'
N N 0.0061 0.0033 'International Tables Vol C Tables 4.2.6.8 and 6.1.1.4'
O O 0.0106 0.006 'International Tables Vol C Tables 4.2.6.8 and 6.1.1.4'
Cl Cl 0.1484 0.1585 'International Tables Vol C Tables 4.2.6.8 and 6.1.1.4'

loop_
_geom_angle_atom_site_label_1
_geom_angle_atom_site_label_2
_geom_angle_atom_site_label_3
_geom_angle
_geom_angle_site_symmetry_1
_geom_angle_site_symmetry_3
O1 C1 C6 121.0(3) . .
O1 C1 C2 122.0(3) . .
C6 C1 C2 117.0(3) . .
C3 C2 C1 118.2(4) . .
C3 C2 C21 121.0(3) . .
C1 C2 C21 120.8(3) . .
C2 C3 C4 125.1(4) . .
C2 C3 H3 117.4 . .
C4 C3 H3 117.4 . .
C5 C4 C3 115.9(4) . .
C5 C4 C24 123.8(4) . .
C3 C4 C24 120.2(4) . .
C4 C5 C6 122.3(4) . .
C4 C5 H5 118.8 . .
C6 C5 H5 118.8 . .
C5 C6 C1 120.9(4) . .
C5 C6 C7 115.9(4) . .
C1 C6 C7 123.1(3) . .
N3 C7 C6 125.0(4) . .
N3 C7 H7 117.5 . .
C6 C7 H7 117.5 . .
C62 C8 C9 119.7(4) . .
C62 C8 N3 124.7(4) . .
C9 C8 N3 115.4(3) . .
C66 C9 C8 118.7(4) . .
C66 C9 N4 125.8(4) . .
C8 C9 N4 115.5(3) . .
N4 C10 C11 125.8(4) . .
N4 C10 H10 117.1 . .
C11 C10 H10 117.1 . .
C12 C11 C16 119.9(4) . .
C12 C11 C10 116.1(4) . .
C16 C11 C10 124.0(3) . .
C13 C12 C11 122.1(4) . .
C13 C12 H12 119 . .
C11 C12 H12 119 . .
C12 C13 C14 116.9(4) . .
C12 C13 C63 122.9(4) . .
C14 C13 C63 120.1(4) . .
C15 C14 C13 124.5(4) . .
C15 C14 H14 117.8 . .
C13 C14 H14 117.8 . .
C14 C15 C16 117.7(4) . .
C14 C15 C17 120.6(4) . .
C16 C15 C17 121.7(3) . .
O2 C16 C15 121.4(3) . .
O2 C16 C11 120.6(3) . .
C15 C16 C11 118.0(3) . .
C19 C17 C18 109.8(4) . .
C19 C17 C20 107.5(4) . .
C18 C17 C20 106.4(3) . .
C19 C17 C15 111.8(3) . .
C18 C17 C15 109.2(3) . .
C20 C17 C15 112.0(3) . .
C17 C18 H18A 109.5 . .
C17 C18 H18B 109.5 . .
H18A C18 H18B 109.5 . .
C17 C18 H18C 109.5 . .
H18A C18 H18C 109.5 . .
H18B C18 H18C 109.5 . .
C17 C19 H19A 109.5 . .
C17 C19 H19B 109.5 . .
H19A C19 H19B 109.5 . .
C17 C19 H19C 109.5 . .
H19A C19 H19C 109.5 . .
H19B C19 H19C 109.5 . .
C17 C20 H20A 109.5 . .
C17 C20 H20B 109.5 . .
H20A C20 H20B 109.5 . .
C17 C20 H20C 109.5 . .
H20A C20 H20C 109.5 . .
H20B C20 H20C 109.5 . .
C38 C21 C23 109.9(4) . .
C38 C21 C22 107.3(3) . .
C23 C21 C22 106.5(4) . .
C38 C21 C2 110.5(3) . .
C23 C21 C2 110.2(3) . .
C22 C21 C2 112.3(3) . .
C21 C22 H22A 109.5 . .
C21 C22 H22B 109.5 . .
H22A C22 H22B 109.5 . .
C21 C22 H22C 109.5 . .
H22A C22 H22C 109.5 . .
H22B C22 H22C 109.5 . .
C21 C23 H23A 109.5 . .
C21 C23 H23B 109.5 . .
H23A C23 H23B 109.5 . .
C21 C23 H23C 109.5 . .
H23A C23 H23C 109.5 . .
H23B C23 H23C 109.5 . .
C25 C24 C27 109.5(4) . .
C25 C24 C4 108.9(4) . .
C27 C24 C4 110.5(4) . .
C25 C24 C26 110.3(4) . .
C27 C24 C26 106.6(4) . .
C4 C24 C26 111.1(4) . .
C24 C25 H25A 109.5 . .
C24 C25 H25B 109.5 . .
H25A C25 H25B 109.5 . .
C24 C25 H25C 109.5 . .
H25A C25 H25C 109.5 . .
H25B C25 H25C 109.5 . .
C24 C26 H26A 109.5 . .
C24 C26 H26B 109.5 . .
H26A C26 H26B 109.5 . .
C24 C26 H26C 109.5 . .
H26A C26 H26C 109.5 . .
H26B C26 H26C 109.5 . .
C24 C27 H27A 109.5 . .
C24 C27 H27B 109.5 . .
H27A C27 H27B 109.5 . .
C24 C27 H27C 109.5 . .
H27A C27 H27C 109.5 . .
H27B C27 H27C 109.5 . .
C29 C28 C31 110.0(3) . .
C29 C28 C32 111.0(3) . .
C31 C28 C32 109.0(3) . .
C29 C28 C30 107.3(4) . .
C31 C28 C30 107.5(4) . .
C32 C28 C30 112.0(3) . .
C28 C29 H29A 109.5 . .
C28 C29 H29B 109.5 . .
H29A C29 H29B 109.5 . .
C28 C29 H29C 109.5 . .
H29A C29 H29C 109.5 . .
H29B C29 H29C 109.5 . .
C28 C30 H30A 109.5 . .
C28 C30 H30B 109.5 . .
H30A C30 H30B 109.5 . .
C28 C30 H30C 109.5 . .
H30A C30 H30C 109.5 . .
H30B C30 H30C 109.5 . .
C28 C31 H31A 109.5 . .
C28 C31 H31B 109.5 . .
H31A C31 H31B 109.5 . .
C28 C31 H31C 109.5 . .
H31A C31 H31C 109.5 . .
H31B C31 H31C 109.5 . .
C33 C32 C37 117.6(4) . .
C33 C32 C28 121.7(3) . .
C37 C32 C28 120.7(3) . .
C32 C33 C34 124.8(4) . .
C32 C33 H33 117.6 . .
C34 C33 H33 117.6 . .
C35 C34 C33 116.4(4) . .
C35 C34 C39 123.9(4) . .
C33 C34 C39 119.7(4) . .
C34 C35 C36 122.4(4) . .
C34 C35 H35 118.8 . .
C36 C35 H35 118.8 . .
C35 C36 C43 115.9(3) . .
C35 C36 C37 120.2(3) . .
C43 C36 C37 123.5(3) . .
O3 C37 C36 121.8(3) . .
O3 C37 C32 119.7(3) . .
C36 C37 C32 118.4(3) . .
C21 C38 H38A 109.5 . .
C21 C38 H38B 109.5 . .
H38A C38 H38B 109.5 . .
C21 C38 H38C 109.5 . .
H38A C38 H38C 109.5 . .
H38B C38 H38C 109.5 . .
C41 C39 C42 109.3(4) . .
C41 C39 C34 110.0(4) . .
C42 C39 C34 109.5(4) . .
C41 C39 C72 108.7(4) . .
C42 C39 C72 108.4(4) . .
C34 C39 C72 110.8(4) . .
C39 C41 H41A 109.5 . .
C39 C41 H41B 109.5 . .
H41A C41 H41B 109.5 . .
C39 C41 H41C 109.5 . .
H41A C41 H41C 109.5 . .
H41B C41 H41C 109.5 . .
C39 C42 H42A 109.5 . .
C39 C42 H42B 109.5 . .
H42A C42 H42B 109.5 . .
C39 C42 H42C 109.5 . .
H42A C42 H42C 109.5 . .
H42B C42 H42C 109.5 . .
N1 C43 C36 128.3(3) . .
N1 C43 H43 115.8 . .
C36 C43 H43 115.8 . .
C45 C44 C46 119.6(4) . .
C45 C44 N1 124.9(4) . .
C46 C44 N1 115.6(3) . .
C70 C45 C44 120.1(4) . .
C70 C45 H45 120 . .
C44 C45 H45 120 . .
C47 C46 C44 119.7(4) . .
C47 C46 N2 123.6(4) . .
C44 C46 N2 116.7(3) . .
C71 C47 C46 119.9(4) . .
C71 C47 H47 120 . .
C46 C47 H47 120 . .
N2 C48 C49 130.1(4) . .
N2 C48 H48 115 . .
C49 C48 H48 115 . .
C48 C49 C50 124.3(4) . .
C48 C49 C54 116.0(3) . .
C50 C49 C54 119.5(4) . .
O4 C50 C49 121.1(4) . .
O4 C50 C51 120.3(3) . .
C49 C50 C51 118.6(4) . .
C52 C51 C50 118.1(4) . .
C52 C51 C55 121.5(4) . .
C50 C51 C55 120.3(3) . .
C51 C52 C53 124.7(4) . .
C51 C52 H52 117.7 . .
C53 C52 H52 117.7 . .
C54 C53 C52 116.4(4) . .
C54 C53 C59 124.0(4) . .
C52 C53 C59 119.6(4) . .
C53 C54 C49 122.7(4) . .
C53 C54 H54 118.6 . .
C49 C54 H54 118.6 . .
C56 C55 C51 110.1(3) . .
C56 C55 C58 107.8(4) . .
C51 C55 C58 112.3(4) . .
C56 C55 C57 109.8(4) . .
C51 C55 C57 110.1(3) . .
C58 C55 C57 106.6(4) . .
C55 C56 H56A 109.5 . .
C55 C56 H56B 109.5 . .
H56A C56 H56B 109.5 . .
C55 C56 H56C 109.5 . .
H56A C56 H56C 109.5 . .
H56B C56 H56C 109.5 . .
C55 C57 H57A 109.5 . .
C55 C57 H57B 109.5 . .
H57A C57 H57B 109.5 . .
C55 C57 H57C 109.5 . .
H57A C57 H57C 109.5 . .
H57B C57 H57C 109.5 . .
C55 C58 H58A 109.5 . .
C55 C58 H58B 109.5 . .
H58A C58 H58B 109.5 . .
C55 C58 H58C 109.5 . .
H58A C58 H58C 109.5 . .
H58B C58 H58C 109.5 . .
C61 C59 C53 111.5(4) . .
C61 C59 C60 108.6(4) . .
C53 C59 C60 110.3(3) . .
C61 C59 C73 109.0(4) . .
C53 C59 C73 108.9(3) . .
C60 C59 C73 108.4(4) . .
C59 C60 H60A 109.5 . .
C59 C60 H60B 109.5 . .
H60A C60 H60B 109.5 . .
C59 C60 H60C 109.5 . .
H60A C60 H60C 109.5 . .
H60B C60 H60C 109.5 . .
C59 C61 H61A 109.5 . .
C59 C61 H61B 109.5 . .
H61A C61 H61B 109.5 . .
C59 C61 H61C 109.5 . .
H61A C61 H61C 109.5 . .
H61B C61 H61C 109.5 . .
C64 C62 C8 120.8(4) . .
C64 C62 H62 119.6 . .
C8 C62 H62 119.6 . .
C67 C63 C68 122.5(5) . .
C67 C63 C13 116.1(5) . .
C68 C63 C13 114.3(4) . .
C67 C63 C69 94.0(6) . .
C68 C63 C69 96.7(5) . .
C13 C63 C69 106.5(5) . .
C65 C64 C62 119.5(4) . .
C65 C64 H64 120.2 . .
C62 C64 H64 120.2 . .
C64 C65 C66 120.8(4) . .
C64 C65 Li1 102.4(3) . 2_666
C66 C65 Li1 86.6(3) . 2_666
C64 C65 H65 119.6 . .
C66 C65 H65 119.6 . .
Li1 C65 H65 81 2_666 .
C65 C66 C9 120.5(4) . .
C65 C66 H66 119.7 . .
C9 C66 H66 119.7 . .
C63 C67 H67A 109.5 . .
C63 C67 H67B 109.5 . .
H67A C67 H67B 109.5 . .
C63 C67 H67C 109.5 . .
H67A C67 H67C 109.5 . .
H67B C67 H67C 109.5 . .
C63 C68 H68A 109.5 . .
C63 C68 H68B 109.5 . .
H68A C68 H68B 109.5 . .
C63 C68 H68C 109.5 . .
H68A C68 H68C 109.5 . .
H68B C68 H68C 109.5 . .
C63 C69 H69A 109.5 . .
C63 C69 H69B 109.5 . .
H69A C69 H69B 109.5 . .
C63 C69 H69C 109.5 . .
H69A C69 H69C 109.5 . .
H69B C69 H69C 109.5 . .
C71 C70 C45 120.1(4) . .
C71 C70 H70 119.9 . .
C45 C70 H70 119.9 . .
C70 C71 C47 120.6(4) . .
C70 C71 H71 119.7 . .
C47 C71 H71 119.7 . .
C39 C72 H72A 109.5 . .
C39 C72 H72B 109.5 . .
H72A C72 H72B 109.5 . .
C39 C72 H72C 109.5 . .
H72A C72 H72C 109.5 . .
H72B C72 H72C 109.5 . .
C59 C73 H73A 109.5 . .
C59 C73 H73B 109.5 . .
H73A C73 H73B 109.5 . .
C59 C73 H73C 109.5 . .
H73A C73 H73C 109.5 . .
H73B C73 H73C 109.5 . .
O3 Bi1 O4 82.66(10) . .
O3 Bi1 N1 76.05(10) . .
O4 Bi1 N1 125.59(10) . .
O3 Bi1 N2 112.72(10) . .
O4 Bi1 N2 76.17(10) . .
N1 Bi1 N2 67.51(10) . .
O3 Bi1 O2 148.63(9) . .
O4 Bi1 O2 128.11(9) . .
N1 Bi1 O2 87.62(9) . .
N2 Bi1 O2 84.27(9) . .
O3 Bi1 O1 92.39(9) . .
O4 Bi1 O1 126.82(9) . .
N1 Bi1 O1 103.81(9) . .
N2 Bi1 O1 149.10(9) . .
O2 Bi1 O1 65.39(8) . .
O3 Bi1 Li1 110.57(13) . .
O4 Bi1 Li1 157.39(14) . .
N1 Bi1 Li1 76.42(14) . .
N2 Bi1 Li1 112.83(14) . .
O2 Bi1 Li1 38.58(13) . .
O1 Bi1 Li1 37.98(13) . .
O1 Li1 O2 90.8(3) . .
O1 Li1 N4 157.4(4) . .
O2 Li1 N4 89.0(3) . .
O1 Li1 N3 89.0(3) . .
O2 Li1 N3 149.9(4) . .
N4 Li1 N3 80.1(3) . .
O1 Li1 C65 108.0(3) . 2_666
O2 Li1 C65 101.9(3) . 2_666
N4 Li1 C65 94.1(3) . 2_666
N3 Li1 C65 106.8(3) . 2_666
O1 Li1 Bi1 57.53(18) . .
O2 Li1 Bi1 51.83(17) . .
N4 Li1 Bi1 106.0(3) . .
N3 Li1 Bi1 104.3(3) . .
C65 Li1 Bi1 145.3(3) 2_666 .
C43 N1 C44 121.2(3) . .
C43 N1 Bi1 123.4(2) . .
C44 N1 Bi1 115.4(2) . .
C48 N2 C46 119.0(3) . .
C48 N2 Bi1 127.4(3) . .
C46 N2 Bi1 113.5(2) . .
C7 N3 C8 120.8(3) . .
C7 N3 Li1 125.8(3) . .
C8 N3 Li1 113.3(3) . .
C10 N4 C9 121.3(3) . .
C10 N4 Li1 124.9(3) . .
C9 N4 Li1 113.8(3) . .
C1 O1 Li1 128.0(3) . .
C1 O1 Bi1 128.3(2) . .
Li1 O1 Bi1 84.5(2) . .
C16 O2 Li1 126.6(3) . .
C16 O2 Bi1 131.4(2) . .
Li1 O2 Bi1 89.6(2) . .
C37 O3 Bi1 129.6(2) . .
C50 O4 Bi1 139.2(2) . .
Cl1C C1A Cl2A 106.1(4) . .
Cl1C C1A H1A1 110.5 . .
Cl2A C1A H1A1 110.5 . .
Cl1C C1A H1A2 110.5 . .
Cl2A C1A H1A2 110.5 . .
H1A1 C1A H1A2 108.7 . .

loop_
_geom_bond_atom_site_label_1
_geom_bond_atom_site_label_2
_geom_bond_distance
_geom_bond_site_symmetry_2
C1 O1 1.313(4) .
C1 C6 1.428(5) .
C1 C2 1.435(5) .
C2 C3 1.384(5) .
C2 C21 1.544(5) .
C3 C4 1.411(6) .
C3 H3 0.95 .
C4 C5 1.371(6) .
C4 C24 1.532(5) .
C5 C6 1.407(5) .
C5 H5 0.95 .
C6 C7 1.455(5) .
C7 N3 1.281(5) .
C7 H7 0.95 .
C8 C62 1.390(5) .
C8 C9 1.408(5) .
C8 N3 1.423(5) .
C9 C66 1.394(5) .
C9 N4 1.417(5) .
C10 N4 1.283(5) .
C10 C11 1.447(6) .
C10 H10 0.95 .
C11 C12 1.410(5) .
C11 C16 1.429(5) .
C12 C13 1.373(6) .
C12 H12 0.95 .
C13 C14 1.399(7) .
C13 C63 1.538(6) .
C14 C15 1.394(6) .
C14 H14 0.95 .
C15 C16 1.429(5) .
C15 C17 1.544(6) .
C16 O2 1.319(4) .
C17 C19 1.523(6) .
C17 C18 1.535(6) .
C17 C20 1.541(5) .
C18 H18A 0.98 .
C18 H18B 0.98 .
C18 H18C 0.98 .
C19 H19A 0.98 .
C19 H19B 0.98 .
C19 H19C 0.98 .
C20 H20A 0.98 .
C20 H20B 0.98 .
C20 H20C 0.98 .
C21 C38 1.522(6) .
C21 C23 1.531(6) .
C21 C22 1.540(6) .
C22 H22A 0.98 .
C22 H22B 0.98 .
C22 H22C 0.98 .
C23 H23A 0.98 .
C23 H23B 0.98 .
C23 H23C 0.98 .
C24 C25 1.521(7) .
C24 C27 1.531(7) .
C24 C26 1.542(7) .
C25 H25A 0.98 .
C25 H25B 0.98 .
C25 H25C 0.98 .
C26 H26A 0.98 .
C26 H26B 0.98 .
C26 H26C 0.98 .
C27 H27A 0.98 .
C27 H27B 0.98 .
C27 H27C 0.98 .
C28 C29 1.529(5) .
C28 C31 1.532(6) .
C28 C32 1.536(6) .
C28 C30 1.539(6) .
C29 H29A 0.98 .
C29 H29B 0.98 .
C29 H29C 0.98 .
C30 H30A 0.98 .
C30 H30B 0.98 .
C30 H30C 0.98 .
C31 H31A 0.98 .
C31 H31B 0.98 .
C31 H31C 0.98 .
C32 C33 1.379(5) .
C32 C37 1.433(5) .
C33 C34 1.423(6) .
C33 H33 0.95 .
C34 C35 1.362(6) .
C34 C39 1.538(5) .
C35 C36 1.411(5) .
C35 H35 0.95 .
C36 C43 1.421(5) .
C36 C37 1.426(5) .
C37 O3 1.320(4) .
C38 H38A 0.98 .
C38 H38B 0.98 .
C38 H38C 0.98 .
C39 C41 1.522(7) .
C39 C42 1.525(7) .
C39 C72 1.538(6) .
C41 H41A 0.98 .
C41 H41B 0.98 .
C41 H41C 0.98 .
C42 H42A 0.98 .
C42 H42B 0.98 .
C42 H42C 0.98 .
C43 N1 1.308(5) .
C43 H43 0.95 .
C44 C45 1.391(5) .
C44 C46 1.399(5) .
C44 N1 1.419(5) .
C45 C70 1.389(6) .
C45 H45 0.95 .
C46 C47 1.394(5) .
C46 N2 1.434(5) .
C47 C71 1.381(6) .
C47 H47 0.95 .
C48 N2 1.298(5) .
C48 C49 1.417(5) .
C48 H48 0.95 .
C49 C50 1.421(5) .
C49 C54 1.431(5) .
C50 O4 1.313(5) .
C50 C51 1.431(6) .
C51 C52 1.376(6) .
C51 C55 1.538(6) .
C52 C53 1.425(6) .
C52 H52 0.95 .
C53 C54 1.353(6) .
C53 C59 1.540(6) .
C54 H54 0.95 .
C55 C56 1.527(6) .
C55 C58 1.544(6) .
C55 C57 1.551(6) .
C56 H56A 0.98 .
C56 H56B 0.98 .
C56 H56C 0.98 .
C57 H57A 0.98 .
C57 H57B 0.98 .
C57 H57C 0.98 .
C58 H58A 0.98 .
C58 H58B 0.98 .
C58 H58C 0.98 .
C59 C61 1.523(6) .
C59 C60 1.544(6) .
C59 C73 1.545(6) .
C60 H60A 0.98 .
C60 H60B 0.98 .
C60 H60C 0.98 .
C61 H61A 0.98 .
C61 H61B 0.98 .
C61 H61C 0.98 .
C62 C64 1.381(6) .
C62 H62 0.95 .
C63 C67 1.393(7) .
C63 C68 1.441(6) .
C63 C69 1.712(10) .
C64 C65 1.378(7) .
C64 H64 0.95 .
C65 C66 1.383(6) .
C65 Li1 2.738(8) 2_666
C65 H65 0.95 .
C66 H66 0.95 .
C67 H67A 0.98 .
C67 H67B 0.98 .
C67 H67C 0.98 .
C68 H68A 0.98 .
C68 H68B 0.98 .
C68 H68C 0.98 .
C69 H69A 0.98 .
C69 H69B 0.98 .
C69 H69C 0.98 .
C70 C71 1.374(6) .
C70 H70 0.95 .
C71 H71 0.95 .
C72 H72A 0.98 .
C72 H72B 0.98 .
C72 H72C 0.98 .
C73 H73A 0.98 .
C73 H73B 0.98 .
C73 H73C 0.98 .
Bi1 O3 2.224(2) .
Bi1 O4 2.241(3) .
Bi1 N1 2.381(3) .
Bi1 N2 2.399(3) .
Bi1 O2 2.467(2) .
Bi1 O1 2.659(3) .
Bi1 Li1 3.137(7) .
Li1 O1 1.940(7) .
Li1 O2 1.957(7) .
Li1 N4 2.034(7) .
Li1 N3 2.053(7) .
Li1 C65 2.738(8) 2_666
Cl2A C1A 1.767(7) .
C1A Cl1C 1.639(7) .
C1A H1A1 0.99 .
C1A H1A2 0.99 .

loop_
_platon_squeeze_void_nr
_platon_squeeze_void_average_x
_platon_squeeze_void_average_y
_platon_squeeze_void_average_z
_platon_squeeze_void_volume
_platon_squeeze_void_count_electrons
_platon_squeeze_void_content
1 0.017 0.098 0.782 16 2 ' '
2 -0.017 0.902 0.218 16 2 ' '
3 0.085 0.773 0.406 10 0 ' '
4 0.500 0.500 0.000 456 136 ' '
5 0.915 0.227 0.594 10 0 ' '
